data_4080686
loop_
_publ_author_name
'Leung, Wing-Por'
'Chan, Yuk-Chi'
'Mak, Thomas C. W.'

_publ_section_title
;
 Synthesis and Structural Characterization of Lithium, Potassium,
 Magnesium, and Heavier Group 14 Metal Complexes Derived from
 2-Quinolyl-Linked (Thiophosphorano)methane
;
_journal_issue 9
_journal_name_full Organometallics
_journal_page_first 2584
_journal_paper_doi 10.1021/om400062e
_journal_volume 32
_journal_year 2013
_chemical_formula_sum 'C32 H42 Mg N2 P2 S2'
_chemical_formula_weight 605.05
_chemical_name_systematic
; 
 ? 
;
_space_group_IT_number 14
_symmetry_cell_setting monoclinic
_symmetry_space_group_name_Hall '-P 2ybc'
_symmetry_space_group_name_H-M 'P 1 21/c 1'
_atom_sites_solution_hydrogens geom
_atom_sites_solution_primary direct
_atom_sites_solution_secondary difmap
_audit_creation_method SHELXL-97
_cell_angle_alpha 90.00
_cell_angle_beta 95.9320(10)
_cell_angle_gamma 90.00
_cell_formula_units_Z 4
_cell_length_a 17.3667(9)
_cell_length_b 13.1244(6)
_cell_length_c 14.5135(7)
_cell_measurement_reflns_used 345
_cell_measurement_temperature 296(2)
_cell_measurement_theta_max 15
_cell_measurement_theta_min 15
_cell_volume 3290.3(3)
_computing_cell_refinement 'BRUKER KAPPA APEXII DUO DIFFRACTOMETER'
_computing_data_collection 'BRUKER KAPPA APEXII DUO DIFFRACTOMETER'
_computing_data_reduction 'BRUKER KAPPA APEXII DUO DIFFRACTOMETER'
_computing_molecular_graphics 'SIEMENS SHELXTL'
_computing_publication_material 'SIEMENS SHELXTL'
_computing_structure_refinement 'SHELXL-97 (Sheldrick, 2008)'
_computing_structure_solution 'SHELXS-97 (Sheldrick, 2008)'
_diffrn_ambient_temperature 296(2)
_diffrn_measured_fraction_theta_full 1.000
_diffrn_measured_fraction_theta_max 1.000
_diffrn_measurement_device_type 'BRUKER KAPPA APEXII DUO DIFFRACTOMETER'
_diffrn_measurement_method 'PHI & OMEGA SCAN'
_diffrn_radiation_monochromator graphite
_diffrn_radiation_source 'fine-focus sealed tube'
_diffrn_radiation_type MoK\a
_diffrn_radiation_wavelength 0.71073
_diffrn_reflns_av_R_equivalents 0.0339
_diffrn_reflns_av_sigmaI/netI 0.0187
_diffrn_reflns_limit_h_max 20
_diffrn_reflns_limit_h_min -20
_diffrn_reflns_limit_k_max 15
_diffrn_reflns_limit_k_min -15
_diffrn_reflns_limit_l_max 17
_diffrn_reflns_limit_l_min -17
_diffrn_reflns_number 43232
_diffrn_reflns_theta_full 25.25
_diffrn_reflns_theta_max 25.25
_diffrn_reflns_theta_min 1.95
_exptl_absorpt_coefficient_mu 0.302
_exptl_absorpt_correction_T_max 0.7456
_exptl_absorpt_correction_T_min 0.6325
_exptl_absorpt_correction_type multi-scan
_exptl_crystal_colour yellow
_exptl_crystal_density_diffrn 1.221
_exptl_crystal_density_method 'not measured'
_exptl_crystal_description block
_exptl_crystal_F_000 1288
_exptl_crystal_size_max 0.50
_exptl_crystal_size_mid 0.40
_exptl_crystal_size_min 0.30
_refine_diff_density_max 0.774
_refine_diff_density_min -0.574
_refine_diff_density_rms 0.044
_refine_ls_extinction_method none
_refine_ls_goodness_of_fit_ref 1.125
_refine_ls_hydrogen_treatment riding
_refine_ls_matrix_type full
_refine_ls_number_parameters 352
_refine_ls_number_reflns 5962
_refine_ls_number_restraints 0
_refine_ls_restrained_S_all 1.125
_refine_ls_R_factor_all 0.0533
_refine_ls_R_factor_gt 0.0410
_refine_ls_shift/su_max 0.002
_refine_ls_shift/su_mean 0.000
_refine_ls_structure_factor_coef Fsqd
_refine_ls_weighting_details 'calc w=1/[\s^2^(Fo^2^)+(0.0459P)^2^+2.3567P] where P=(Fo^2^+2Fc^2^)/3'
_refine_ls_weighting_scheme calc
_refine_ls_wR_factor_gt 0.1037
_refine_ls_wR_factor_ref 0.1223
_reflns_number_gt 4981
_reflns_number_total 5962
_reflns_threshold_expression >2sigma(I)
_cod_data_source_file om400062e_si_002.cif
_cod_data_source_block CYC15
_cod_depositor_comments
;
The following automatic conversions were performed:

'_symmetry_cell_setting' value 'Monoclinic' changed to 'monoclinic'
according to /home/saulius/struct/CIF-dictionaries/cif_core.dic
dictionary named 'cif_core.dic' version 2.3.1 from 2005-06-27.

Automatic conversion script
Id: cif_fix_values 1891 2012-01-12 08:04:46Z andrius 
;
_cod_original_sg_symbol_H-M P2(1)/c
_cod_database_code 4080686

loop_
_symmetry_equiv_pos_as_xyz
'x, y, z'
'-x, y+1/2, -z+1/2'
'-x, -y, -z'
'x, -y-1/2, z-1/2'

loop_
_atom_site_label
_atom_site_type_symbol
_atom_site_fract_x
_atom_site_fract_y
_atom_site_fract_z
_atom_site_U_iso_or_equiv
_atom_site_adp_type
_atom_site_occupancy
_atom_site_symmetry_multiplicity
_atom_site_calc_flag
_atom_site_refinement_flags
Mg1 Mg 0.20626(4) 0.01327(6) 0.17358(5) 0.04257(19) Uani 1 1 d .
P1 P 0.02705(3) 0.10397(5) 0.19809(4) 0.04602(17) Uani 1 1 d .
P2 P 0.32653(3) -0.14461(5) 0.07592(4) 0.04585(17) Uani 1 1 d .
S1 S 0.07048(4) -0.03420(5) 0.17061(5) 0.05685(19) Uani 1 1 d .
S2 S 0.23063(4) -0.06725(6) 0.02706(5) 0.0601(2) Uani 1 1 d .
N1 N 0.21157(10) 0.16827(15) 0.20214(14) 0.0448(4) Uani 1 1 d .
N2 N 0.29585(12) -0.03731(15) 0.26979(13) 0.0466(5) Uani 1 1 d .
C1 C 0.28646(13) 0.20528(18) 0.20135(18) 0.0475(5) Uani 1 1 d .
C2 C 0.33087(15) 0.1724(2) 0.1321(2) 0.0584(7) Uani 1 1 d .
H2A H 0.3093 0.1282 0.0864 0.070 Uiso 1 1 calc R
C3 C 0.40621(17) 0.2046(2) 0.1308(3) 0.0710(8) Uani 1 1 d .
H3A H 0.4351 0.1816 0.0845 0.085 Uiso 1 1 calc R
C4 C 0.43929(17) 0.2706(3) 0.1977(3) 0.0818(10) Uani 1 1 d .
H4A H 0.4904 0.2915 0.1968 0.098 Uiso 1 1 calc R
C5 C 0.39682(17) 0.3050(2) 0.2646(3) 0.0755(9) Uani 1 1 d .
H5A H 0.4192 0.3500 0.3091 0.091 Uiso 1 1 calc R
C6 C 0.32007(15) 0.2740(2) 0.2683(2) 0.0583(7) Uani 1 1 d .
C7 C 0.27315(17) 0.3080(2) 0.3371(2) 0.0678(8) Uani 1 1 d .
H7A H 0.2940 0.3507 0.3843 0.081 Uiso 1 1 calc R
C8 C 0.19964(16) 0.2789(2) 0.33386(19) 0.0600(7) Uani 1 1 d .
H8A H 0.1692 0.3035 0.3780 0.072 Uiso 1 1 calc R
C9 C 0.16565(14) 0.20960(18) 0.26325(16) 0.0460(5) Uani 1 1 d .
C10 C 0.08783(14) 0.18643(19) 0.26434(18) 0.0516(6) Uani 1 1 d .
H10A H 0.0638 0.2218 0.3090 0.062 Uiso 1 1 calc R
C11 C -0.01195(17) 0.1604(2) 0.0878(2) 0.0649(7) Uani 1 1 d .
H11A H -0.0454 0.1093 0.0546 0.078 Uiso 1 1 calc R
C12 C 0.0533(2) 0.1841(4) 0.0285(2) 0.0976(12) Uani 1 1 d .
H12A H 0.0321 0.2129 -0.0294 0.146 Uiso 1 1 calc R
H12B H 0.0806 0.1224 0.0171 0.146 Uiso 1 1 calc R
H12C H 0.0885 0.2318 0.0604 0.146 Uiso 1 1 calc R
C13 C -0.0617(2) 0.2534(3) 0.1022(3) 0.1011(12) Uani 1 1 d .
H13A H -0.0814 0.2809 0.0431 0.152 Uiso 1 1 calc R
H13B H -0.0309 0.3040 0.1367 0.152 Uiso 1 1 calc R
H13C H -0.1041 0.2340 0.1359 0.152 Uiso 1 1 calc R
C14 C -0.05542(15) 0.0857(2) 0.2657(2) 0.0605(7) Uani 1 1 d .
H14A H -0.0787 0.1526 0.2742 0.073 Uiso 1 1 calc R
C15 C -0.11682(18) 0.0181(3) 0.2150(3) 0.0923(12) Uani 1 1 d .
H15A H -0.1592 0.0101 0.2520 0.138 Uiso 1 1 calc R
H15B H -0.0949 -0.0475 0.2042 0.138 Uiso 1 1 calc R
H15C H -0.1352 0.0488 0.1569 0.138 Uiso 1 1 calc R
C16 C -0.0286(2) 0.0431(3) 0.3610(2) 0.0899(11) Uani 1 1 d .
H16A H -0.0724 0.0343 0.3955 0.135 Uiso 1 1 calc R
H16B H 0.0074 0.0896 0.3933 0.135 Uiso 1 1 calc R
H16C H -0.0038 -0.0214 0.3545 0.135 Uiso 1 1 calc R
C17 C 0.28468(17) -0.00342(19) 0.35893(17) 0.0540(6) Uani 1 1 d .
C18 C 0.2105(2) -0.0063(3) 0.38700(19) 0.0706(8) Uani 1 1 d .
H18A H 0.1700 -0.0336 0.3478 0.085 Uiso 1 1 calc R
C19 C 0.1966(3) 0.0311(3) 0.4727(2) 0.0944(12) Uani 1 1 d .
H19A H 0.1466 0.0294 0.4901 0.113 Uiso 1 1 calc R
C20 C 0.2553(3) 0.0708(3) 0.5323(2) 0.1041(14) Uani 1 1 d .
H20A H 0.2451 0.0962 0.5896 0.125 Uiso 1 1 calc R
C21 C 0.3283(3) 0.0726(3) 0.5074(2) 0.0906(12) Uani 1 1 d .
H21A H 0.3681 0.0989 0.5484 0.109 Uiso 1 1 calc R
C22 C 0.3452(2) 0.0354(2) 0.42012(19) 0.0641(8) Uani 1 1 d .
C23 C 0.4202(2) 0.0359(2) 0.3899(2) 0.0722(9) Uani 1 1 d .
H23A H 0.4614 0.0635 0.4278 0.087 Uiso 1 1 calc R
C24 C 0.43247(17) -0.0027(2) 0.3074(2) 0.0632(7) Uani 1 1 d .
H24A H 0.4824 -0.0033 0.2895 0.076 Uiso 1 1 calc R
C25 C 0.36938(14) -0.04360(18) 0.24533(17) 0.0476(6) Uani 1 1 d .
C26 C 0.38679(14) -0.08606(19) 0.16218(18) 0.0517(6) Uani 1 1 d .
H26A H 0.4386 -0.0824 0.1514 0.062 Uiso 1 1 calc R
C27 C 0.2985(2) -0.2724(3) 0.1110(3) 0.0840(10) Uani 1 1 d .
H27A H 0.2784 -0.3040 0.0523 0.101 Uiso 1 1 calc R
C28 C 0.2357(3) -0.2786(4) 0.1641(5) 0.165(3) Uani 1 1 d .
H28A H 0.2260 -0.3487 0.1779 0.248 Uiso 1 1 calc R
H28B H 0.1906 -0.2498 0.1299 0.248 Uiso 1 1 calc R
H28C H 0.2475 -0.2415 0.2208 0.248 Uiso 1 1 calc R
C29 C 0.3687(2) -0.3368(3) 0.1419(3) 0.0890(11) Uani 1 1 d .
H29A H 0.3523 -0.4031 0.1597 0.133 Uiso 1 1 calc R
H29B H 0.3980 -0.3048 0.1937 0.133 Uiso 1 1 calc R
H29C H 0.4004 -0.3433 0.0918 0.133 Uiso 1 1 calc R
C30 C 0.38618(16) -0.1623(2) -0.0198(2) 0.0607(7) Uani 1 1 d .
H30A H 0.4356 -0.1920 0.0058 0.073 Uiso 1 1 calc R
C31 C 0.3494(2) -0.2347(3) -0.0928(2) 0.0970(12) Uani 1 1 d .
H31A H 0.3825 -0.2418 -0.1414 0.146 Uiso 1 1 calc R
H31B H 0.3001 -0.2081 -0.1180 0.146 Uiso 1 1 calc R
H31C H 0.3422 -0.3000 -0.0653 0.146 Uiso 1 1 calc R
C32 C 0.4034(2) -0.0607(3) -0.0630(3) 0.0863(10) Uani 1 1 d .
H32A H 0.4344 -0.0715 -0.1132 0.129 Uiso 1 1 calc R
H32B H 0.4311 -0.0179 -0.0172 0.129 Uiso 1 1 calc R
H32C H 0.3557 -0.0282 -0.0860 0.129 Uiso 1 1 calc R

loop_
_atom_site_aniso_label
_atom_site_aniso_U_11
_atom_site_aniso_U_22
_atom_site_aniso_U_33
_atom_site_aniso_U_23
_atom_site_aniso_U_13
_atom_site_aniso_U_12
Mg1 0.0374(4) 0.0452(4) 0.0449(4) -0.0077(3) 0.0032(3) 0.0046(3)
P1 0.0380(3) 0.0470(3) 0.0542(4) -0.0084(3) 0.0102(3) -0.0007(3)
P2 0.0381(3) 0.0496(4) 0.0505(3) -0.0086(3) 0.0077(3) 0.0021(3)
S1 0.0430(3) 0.0504(4) 0.0788(5) -0.0191(3) 0.0142(3) -0.0020(3)
S2 0.0441(3) 0.0862(5) 0.0487(4) -0.0190(3) -0.0018(3) 0.0160(3)
N1 0.0384(10) 0.0428(10) 0.0525(11) -0.0028(9) 0.0019(8) -0.0007(8)
N2 0.0508(11) 0.0438(11) 0.0435(10) -0.0045(8) -0.0032(9) 0.0043(9)
C1 0.0394(12) 0.0399(12) 0.0624(15) 0.0068(11) 0.0011(10) 0.0018(10)
C2 0.0474(14) 0.0504(15) 0.0787(18) 0.0052(13) 0.0124(13) 0.0005(11)
C3 0.0523(16) 0.0586(17) 0.106(2) 0.0107(17) 0.0245(16) 0.0045(13)
C4 0.0434(15) 0.068(2) 0.133(3) 0.016(2) 0.0025(18) -0.0086(14)
C5 0.0489(16) 0.0656(19) 0.109(3) -0.0038(18) -0.0064(16) -0.0111(14)
C6 0.0490(14) 0.0471(14) 0.0754(18) 0.0015(13) -0.0098(13) -0.0046(11)
C7 0.0658(18) 0.0632(18) 0.0715(18) -0.0194(15) -0.0068(14) -0.0110(14)
C8 0.0591(16) 0.0576(16) 0.0626(16) -0.0182(13) 0.0029(13) -0.0019(13)
C9 0.0469(13) 0.0392(12) 0.0516(13) -0.0055(10) 0.0033(10) 0.0022(10)
C10 0.0476(13) 0.0519(14) 0.0562(14) -0.0174(12) 0.0102(11) 0.0015(11)
C11 0.0605(17) 0.0682(18) 0.0639(17) -0.0008(14) -0.0037(13) -0.0066(14)
C12 0.094(3) 0.132(3) 0.066(2) 0.028(2) 0.0052(18) -0.021(2)
C13 0.104(3) 0.076(2) 0.118(3) 0.015(2) -0.015(2) 0.018(2)
C14 0.0466(14) 0.0605(16) 0.0780(19) -0.0123(14) 0.0232(13) 0.0008(12)
C15 0.0565(18) 0.100(3) 0.125(3) -0.031(2) 0.0298(19) -0.0229(18)
C16 0.093(3) 0.099(3) 0.085(2) 0.005(2) 0.044(2) -0.006(2)
C17 0.0757(18) 0.0436(13) 0.0408(12) 0.0006(10) -0.0036(12) 0.0083(12)
C18 0.084(2) 0.082(2) 0.0460(15) -0.0004(14) 0.0099(14) 0.0057(17)
C19 0.129(3) 0.106(3) 0.0512(18) 0.0011(19) 0.027(2) 0.013(2)
C20 0.175(5) 0.092(3) 0.0459(18) -0.0095(18) 0.015(2) 0.015(3)
C21 0.153(4) 0.064(2) 0.0487(17) -0.0101(15) -0.018(2) -0.001(2)
C22 0.095(2) 0.0417(14) 0.0504(15) -0.0031(11) -0.0157(15) 0.0014(14)
C23 0.086(2) 0.0534(16) 0.0688(19) -0.0071(14) -0.0309(17) -0.0069(15)
C24 0.0548(15) 0.0565(16) 0.0727(19) -0.0056(14) -0.0194(13) -0.0001(12)
C25 0.0460(13) 0.0384(12) 0.0552(14) -0.0008(10) -0.0099(11) 0.0039(10)
C26 0.0362(12) 0.0527(14) 0.0650(16) -0.0091(12) -0.0007(11) 0.0056(10)
C27 0.072(2) 0.070(2) 0.110(3) 0.0142(19) 0.0091(19) -0.0155(17)
C28 0.122(4) 0.122(4) 0.267(7) 0.067(5) 0.089(5) -0.013(3)
C29 0.108(3) 0.0563(19) 0.101(3) 0.0044(18) 0.001(2) 0.0016(18)
C30 0.0536(15) 0.0665(17) 0.0648(16) -0.0088(14) 0.0198(13) 0.0124(13)
C31 0.120(3) 0.101(3) 0.075(2) -0.032(2) 0.031(2) 0.004(2)
C32 0.082(2) 0.095(3) 0.088(2) 0.010(2) 0.0381(19) -0.0021(19)

loop_
_atom_type_symbol
_atom_type_description
_atom_type_scat_dispersion_real
_atom_type_scat_dispersion_imag
_atom_type_scat_source
C C 0.0033 0.0016 'International Tables Vol C Tables 4.2.6.8 and 6.1.1.4'
H H 0.0000 0.0000 'International Tables Vol C Tables 4.2.6.8 and 6.1.1.4'
N N 0.0061 0.0033 'International Tables Vol C Tables 4.2.6.8 and 6.1.1.4'
Mg Mg 0.0486 0.0363 'International Tables Vol C Tables 4.2.6.8 and 6.1.1.4'
P P 0.1023 0.0942 'International Tables Vol C Tables 4.2.6.8 and 6.1.1.4'
S S 0.1246 0.1234 'International Tables Vol C Tables 4.2.6.8 and 6.1.1.4'

loop_
_geom_angle_atom_site_label_1
_geom_angle_atom_site_label_2
_geom_angle_atom_site_label_3
_geom_angle
N1 Mg1 N2 99.40(8)
N1 Mg1 S1 106.09(6)
N2 Mg1 S1 125.71(7)
N1 Mg1 S2 126.00(7)
N2 Mg1 S2 105.04(6)
S1 Mg1 S2 97.36(3)
C10 P1 C11 112.48(13)
C10 P1 C14 104.45(13)
C11 P1 C14 106.38(14)
C10 P1 S1 116.87(9)
C11 P1 S1 107.61(10)
C14 P1 S1 108.47(10)
C26 P2 C30 104.97(13)
C26 P2 C27 111.34(16)
C30 P2 C27 106.39(16)
C26 P2 S2 116.60(9)
C30 P2 S2 107.95(10)
C27 P2 S2 108.99(12)
P1 S1 Mg1 98.48(4)
P2 S2 Mg1 97.03(3)
C9 N1 C1 118.5(2)
C9 N1 Mg1 120.15(16)
C1 N1 Mg1 111.29(15)
C25 N2 C17 118.9(2)
C25 N2 Mg1 119.90(16)
C17 N2 Mg1 110.61(16)
N1 C1 C2 119.0(2)
N1 C1 C6 122.7(2)
C2 C1 C6 118.3(2)
C3 C2 C1 120.7(3)
C2 C3 C4 120.6(3)
C5 C4 C3 119.6(3)
C4 C5 C6 121.4(3)
C5 C6 C1 119.2(3)
C5 C6 C7 123.5(3)
C1 C6 C7 117.3(2)
C8 C7 C6 120.2(3)
C7 C8 C9 121.7(3)
N1 C9 C10 123.8(2)
N1 C9 C8 119.1(2)
C10 C9 C8 117.1(2)
C9 C10 P1 132.01(19)
C13 C11 C12 112.3(3)
C13 C11 P1 111.6(2)
C12 C11 P1 110.3(2)
C15 C14 C16 111.1(3)
C15 C14 P1 111.5(2)
C16 C14 P1 110.6(2)
C18 C17 C22 118.8(3)
C18 C17 N2 118.9(2)
C22 C17 N2 122.4(3)
C19 C18 C17 120.4(3)
C20 C19 C18 121.1(4)
C21 C20 C19 119.6(3)
C20 C21 C22 121.3(4)
C17 C22 C21 118.8(3)
C17 C22 C23 117.3(3)
C21 C22 C23 123.9(3)
C24 C23 C22 120.8(3)
C23 C24 C25 121.1(3)
N2 C25 C26 122.9(2)
N2 C25 C24 119.0(2)
C26 C25 C24 118.0(2)
C25 C26 P2 129.62(19)
C28 C27 C29 117.0(4)
C28 C27 P2 116.7(3)
C29 C27 P2 111.4(2)
C31 C30 C32 110.5(3)
C31 C30 P2 112.3(2)
C32 C30 P2 110.7(2)

loop_
_geom_bond_atom_site_label_1
_geom_bond_atom_site_label_2
_geom_bond_distance
Mg1 N1 2.076(2)
Mg1 N2 2.089(2)
Mg1 S1 2.4350(10)
Mg1 S2 2.4504(10)
P1 C10 1.732(2)
P1 C11 1.829(3)
P1 C14 1.833(3)
P1 S1 2.0196(9)
P2 C26 1.727(2)
P2 C30 1.832(3)
P2 C27 1.834(3)
P2 S2 2.0157(9)
N1 C9 1.365(3)
N1 C1 1.390(3)
N2 C25 1.363(3)
N2 C17 1.400(3)
C1 C2 1.397(4)
C1 C6 1.408(4)
C2 C3 1.377(4)
C3 C4 1.382(5)
C4 C5 1.356(5)
C5 C6 1.400(4)
C6 C7 1.424(4)
C7 C8 1.329(4)
C8 C9 1.449(3)
C9 C10 1.387(3)
C11 C13 1.523(5)
C11 C12 1.525(4)
C14 C15 1.518(4)
C14 C16 1.521(5)
C17 C18 1.391(4)
C17 C22 1.400(4)
C18 C19 1.381(4)
C19 C20 1.370(6)
C20 C21 1.353(6)
C21 C22 1.417(5)
C22 C23 1.417(5)
C23 C24 1.338(4)
C24 C25 1.447(3)
C25 C26 1.391(4)
C27 C28 1.401(5)
C27 C29 1.512(5)
C30 C31 1.515(4)
C30 C32 1.516(4)
